data_7702217
loop_
_publ_author_name
'Gu, Jin-Zhong'
'Cai, Yan'
'Wen, Min'
'Shi, Zi-Fa'
'Kirillov, Alexander M.'

_publ_section_title
;
 A new series of Cd(ii) metal-organic architectures driven by soft
 ether-bridged tricarboxylate spacers: synthesis, structural and
 topological versatility, and photocatalytic properties.
;
_journal_issue 40
_journal_name_full 'Dalton transactions (Cambridge, England : 2003)'
_journal_page_first 14327
_journal_page_last 14339
_journal_paper_doi 10.1039/c8dt02467g
_journal_volume 47
_journal_year 2018
_chemical_formula_sum 'C66 H46 Cd3 N6 O18'
_chemical_formula_weight 1548.29
_space_group_crystal_system monoclinic
_space_group_IT_number 15
_space_group_name_Hall '-C 2yc'
_space_group_name_H-M_alt 'C 1 2/c 1'
_atom_sites_solution_hydrogens mixed
_audit_creation_method SHELXL-2014/7
_audit_update_record
;
2018-08-04 deposited with the CCDC.
2018-08-20 downloaded from the CCDC.
;
_cell_angle_alpha 90
_cell_angle_beta 90.388(9)
_cell_angle_gamma 90
_cell_formula_units_Z 4
_cell_length_a 16.712(2)
_cell_length_b 22.6392(18)
_cell_length_c 17.8599(11)
_cell_measurement_reflns_used 14579
_cell_measurement_temperature 293(2)
_cell_measurement_theta_max 25.046
_cell_measurement_theta_min 3.328
_cell_volume 6757.1(11)
_computing_cell_refinement 'Bruker SAINT'
_computing_data_collection 'Bruker APEX2'
_computing_data_reduction 'Bruker SAINT'
_computing_molecular_graphics 'Bruker SHELXTL'
_computing_publication_material 'Bruker SHELXTL'
_computing_structure_refinement 'SHELXL-2014/7 (Sheldrick, 2014)'
_computing_structure_solution 'SHELXL-2014/7 (Sheldrick, 2014)'
_diffrn_ambient_temperature 293(2)
_diffrn_measured_fraction_theta_full 0.996
_diffrn_measured_fraction_theta_max 0.996
_diffrn_measurement_device_type 'Bruker APE-II CCD'
_diffrn_measurement_method '\f and \w scans'
_diffrn_radiation_type MoK\a
_diffrn_radiation_wavelength 0.71073
_diffrn_reflns_av_R_equivalents 0.0786
_diffrn_reflns_av_unetI/netI 0.1416
_diffrn_reflns_Laue_measured_fraction_full 0.996
_diffrn_reflns_Laue_measured_fraction_max 0.996
_diffrn_reflns_limit_h_max 17
_diffrn_reflns_limit_h_min -19
_diffrn_reflns_limit_k_max 26
_diffrn_reflns_limit_k_min -23
_diffrn_reflns_limit_l_max 21
_diffrn_reflns_limit_l_min -21
_diffrn_reflns_number 14579
_diffrn_reflns_point_group_measured_fraction_full 0.996
_diffrn_reflns_point_group_measured_fraction_max 0.996
_diffrn_reflns_theta_full 25.046
_diffrn_reflns_theta_max 25.046
_diffrn_reflns_theta_min 3.328
_diffrn_source 'fine-focus sealed tube'
_exptl_absorpt_coefficient_mu 1.008
_exptl_absorpt_correction_T_max 0.809
_exptl_absorpt_correction_T_min 0.766
_exptl_absorpt_correction_type multi-scan
_exptl_absorpt_process_details SADABS
_exptl_crystal_colour colourless
_exptl_crystal_density_diffrn 1.522
_exptl_crystal_description block
_exptl_crystal_F_000 3088
_exptl_crystal_size_max 0.280
_exptl_crystal_size_mid 0.230
_exptl_crystal_size_min 0.220
_exptl_transmission_factor_max 0.801
_exptl_transmission_factor_min 0.757
_platon_squeeze_details
;
;
_refine_diff_density_max 0.956
_refine_diff_density_min -0.579
_refine_diff_density_rms 0.106
_refine_ls_extinction_method none
_refine_ls_goodness_of_fit_ref 1.056
_refine_ls_hydrogen_treatment constr
_refine_ls_matrix_type full
_refine_ls_number_parameters 410
_refine_ls_number_reflns 5961
_refine_ls_number_restraints 42
_refine_ls_restrained_S_all 1.075
_refine_ls_R_factor_all 0.1363
_refine_ls_R_factor_gt 0.0673
_refine_ls_shift/su_max 0.001
_refine_ls_shift/su_mean 0.000
_refine_ls_structure_factor_coef Fsqd
_refine_ls_weighting_details 'w=1/[\s^2^(Fo^2^)] where P=(Fo^2^+2Fc^2^)/3'
_refine_ls_weighting_scheme calc
_refine_ls_wR_factor_gt 0.0872
_refine_ls_wR_factor_ref 0.1039
_reflns_Friedel_coverage 0.000
_reflns_number_gt 3009
_reflns_number_total 5961
_reflns_threshold_expression 'I > 2\s(I)'
_cod_data_source_file c8dt02467g2.cif
_cod_data_source_block 326-14Cd
_cod_original_cell_volume 6757.0(11)
_cod_original_sg_symbol_H-M 'C 2/c'
_cod_database_code 7702217
_shelx_shelxl_version_number 2014/7
_shelx_space_group_comment
;
The symmetry employed for this shelxl refinement is uniquely defined
by the following loop, which should always be used as a source of
symmetry information in preference to the above space-group names.
They are only intended as comments.
;
_shelx_estimated_absorpt_t_min 0.766
_shelx_estimated_absorpt_t_max 0.809

loop_
_space_group_symop_operation_xyz
'x, y, z'
'-x, y, -z+1/2'
'x+1/2, y+1/2, z'
'-x+1/2, y+1/2, -z+1/2'
'-x, -y, -z'
'x, -y, z-1/2'
'-x+1/2, -y+1/2, -z'
'x+1/2, -y+1/2, z-1/2'

loop_
_atom_site_label
_atom_site_type_symbol
_atom_site_fract_x
_atom_site_fract_y
_atom_site_fract_z
_atom_site_U_iso_or_equiv
_atom_site_adp_type
_atom_site_occupancy
_atom_site_site_symmetry_order
_atom_site_calc_flag
_atom_site_refinement_flags_posn
_atom_site_refinement_flags_adp
_atom_site_refinement_flags_occupancy
Cd1 Cd 1.0000 0.38875(3) 0.7500 0.0523(3) Uani 1 2 d S T P
Cd2 Cd 0.71843(4) 0.19143(3) 0.23095(3) 0.0561(2) Uani 1 1 d . . .
N1 N 0.6688(5) 0.2655(3) 0.1544(4) 0.066(2) Uani 1 1 d . . .
N2 N 0.8197(7) 0.2184(5) 0.1456(5) 0.089(3) Uani 1 1 d . . .
N3 N 1.0696(4) 0.4743(3) 0.7911(3) 0.061(2) Uani 1 1 d . . .
O1 O 0.9763(4) 0.3514(2) 0.6382(3) 0.081(2) Uani 1 1 d . . .
O2 O 0.8972(4) 0.2930(3) 0.6975(3) 0.0701(19) Uani 1 1 d . . .
O3 O 0.7895(4) 0.1750(3) 0.3438(3) 0.079(2) Uani 1 1 d . . .
O4 O 0.7794(4) 0.2679(2) 0.3074(3) 0.074(2) Uani 1 1 d . . .
O5 O 0.8994(4) 0.3894(2) 0.5150(3) 0.102(3) Uani 1 1 d . . .
O6 O 0.8580(4) 0.6161(2) 0.3141(3) 0.0638(19) Uani 1 1 d . . .
O7 O 0.7329(4) 0.5878(3) 0.3153(4) 0.098(3) Uani 1 1 d . . .
O8 O 0.8240(6) 0.1252(4) 0.6998(5) 0.211(4) Uiso 1 1 d . . .
H1W H 0.7938 0.1554 0.6985 0.253 Uiso 1 1 d R U .
H2W H 0.8593 0.1182 0.6666 0.253 Uiso 1 1 d R U .
O9 O 0.8654(8) 0.0713(5) 0.3863(7) 0.324(7) Uiso 1 1 d . . .
H3W H 0.8445 0.1038 0.3725 0.389 Uiso 1 1 d R U .
H4W H 0.8227 0.0546 0.4005 0.389 Uiso 1 1 d R U .
C1 C 0.9233(5) 0.3145(3) 0.6394(4) 0.043(2) Uani 1 1 d . . .
C2 C 0.8914(4) 0.2930(3) 0.5650(4) 0.040(2) Uani 1 1 d . . .
C3 C 0.8724(4) 0.2339(3) 0.5545(4) 0.045(2) Uani 1 1 d . . .
H3 H 0.8787 0.2075 0.5940 0.054 Uiso 1 1 calc R U .
C4 C 0.8443(4) 0.2136(3) 0.4866(4) 0.045(2) Uani 1 1 d . . .
H4 H 0.8327 0.1736 0.4811 0.054 Uiso 1 1 calc R U .
C5 C 0.8333(4) 0.2501(3) 0.4279(4) 0.045(2) Uani 1 1 d . . .
C6 C 0.8003(5) 0.2291(4) 0.3539(5) 0.060(3) Uani 1 1 d . . .
C7 C 0.8798(5) 0.3305(3) 0.5044(4) 0.056(3) Uani 1 1 d . . .
C8 C 0.8509(5) 0.3098(3) 0.4361(4) 0.050(2) Uani 1 1 d . . .
H8 H 0.8433 0.3356 0.3962 0.061 Uiso 1 1 calc R U .
C9 C 0.8735(7) 0.4348(4) 0.4665(5) 0.073(4) Uani 1 1 d . . .
C10 C 0.7938(7) 0.4414(4) 0.4496(6) 0.101(4) Uani 1 1 d . . .
H10 H 0.7556 0.4152 0.4675 0.122 Uiso 1 1 calc R U .
C11 C 0.7727(7) 0.4896(4) 0.4038(5) 0.085(3) Uani 1 1 d . . .
H11 H 0.7194 0.4955 0.3907 0.102 Uiso 1 1 calc R U .
C12 C 0.8300(7) 0.5280(4) 0.3783(5) 0.065(3) Uani 1 1 d . . .
C13 C 0.8035(7) 0.5813(4) 0.3304(5) 0.061(3) Uani 1 1 d . . .
C14 C 0.9066(6) 0.5192(3) 0.3995(4) 0.058(3) Uani 1 1 d . . .
H14 H 0.9450 0.5464 0.3847 0.070 Uiso 1 1 calc R U .
C15 C 0.9302(6) 0.4716(4) 0.4421(5) 0.066(3) Uani 1 1 d . . .
H15 H 0.9839 0.4652 0.4536 0.079 Uiso 1 1 calc R U .
C16 C 0.5980(8) 0.2891(4) 0.1577(6) 0.092(4) Uani 1 1 d . . .
H16 H 0.5626 0.2716 0.1910 0.111 Uiso 1 1 calc R U .
C17 C 0.5674(10) 0.3388(6) 0.1162(8) 0.139(6) Uani 1 1 d . . .
H17 H 0.5159 0.3541 0.1200 0.167 Uiso 1 1 calc R U .
C18 C 0.6274(10) 0.3607(6) 0.0693(8) 0.111(5) Uani 1 1 d . U .
H18 H 0.6156 0.3947 0.0422 0.133 Uiso 1 1 calc R U .
C19 C 0.6979(9) 0.3379(6) 0.0599(7) 0.099(4) Uani 1 1 d . U .
C20 C 0.7201(9) 0.2892(5) 0.1062(5) 0.085(4) Uani 1 1 d . . .
C21 C 0.7541(10) 0.3638(5) 0.0099(7) 0.117(4) Uani 1 1 d . U .
H21 H 0.7428 0.3971 -0.0187 0.140 Uiso 1 1 calc R U .
C22 C 0.8234(9) 0.3362(6) 0.0081(7) 0.118(5) Uani 1 1 d . U .
H22 H 0.8563 0.3524 -0.0284 0.141 Uiso 1 1 calc R U .
C23 C 0.8608(11) 0.2913(6) 0.0437(8) 0.121(5) Uani 1 1 d . U .
C24 C 0.7993(10) 0.2658(7) 0.1005(6) 0.104(5) Uani 1 1 d . . .
C25 C 0.9287(10) 0.2598(6) 0.0518(8) 0.130(5) Uani 1 1 d . U .
H25 H 0.9692 0.2723 0.0200 0.156 Uiso 1 1 calc R U .
C26 C 0.9492(10) 0.2179(7) 0.0922(9) 0.147(6) Uani 1 1 d . U .
H26 H 1.0004 0.2019 0.0896 0.177 Uiso 1 1 calc R U .
C27 C 0.8911(11) 0.1949(6) 0.1431(8) 0.132(5) Uani 1 1 d . . .
H27 H 0.9041 0.1634 0.1743 0.159 Uiso 1 1 calc R U .
C28 C 1.1384(6) 0.4755(4) 0.8275(5) 0.078(3) Uani 1 1 d . . .
H28 H 1.1598 0.4394 0.8423 0.094 Uiso 1 1 calc R U .
C29 C 1.1807(9) 0.5245(6) 0.8455(8) 0.127(6) Uani 1 1 d . . .
H29 H 1.2286 0.5221 0.8721 0.153 Uiso 1 1 calc R U .
C30 C 1.1509(10) 0.5760(7) 0.8235(8) 0.143(7) Uani 1 1 d . . .
H30 H 1.1807 0.6101 0.8324 0.172 Uiso 1 1 calc R U .
C31 C 1.0767(10) 0.5814(4) 0.7877(6) 0.117(5) Uani 1 1 d . . .
C32 C 1.0371(6) 0.5271(4) 0.7702(4) 0.072(3) Uani 1 1 d . . .
C33 C 1.0350(11) 0.6343(5) 0.7656(9) 0.168(9) Uani 1 1 d . . .
H33 H 1.0598 0.6705 0.7743 0.202 Uiso 1 1 calc R U .

loop_
_atom_site_aniso_label
_atom_site_aniso_U_11
_atom_site_aniso_U_22
_atom_site_aniso_U_33
_atom_site_aniso_U_23
_atom_site_aniso_U_13
_atom_site_aniso_U_12
Cd1 0.0760(7) 0.0446(5) 0.0360(5) 0.000 -0.0223(5) 0.000
Cd2 0.0679(5) 0.0653(4) 0.0352(3) -0.0097(3) -0.0024(3) -0.0256(4)
N1 0.068(6) 0.081(6) 0.049(5) -0.003(5) -0.004(5) -0.024(5)
N2 0.085(8) 0.113(8) 0.071(6) -0.053(6) 0.020(6) -0.052(7)
N3 0.076(6) 0.076(5) 0.032(4) -0.010(4) 0.000(4) -0.011(4)
O1 0.123(6) 0.075(4) 0.044(3) 0.003(3) -0.035(4) -0.046(4)
O2 0.064(5) 0.115(5) 0.031(3) 0.004(3) 0.002(3) 0.000(4)
O3 0.088(5) 0.074(4) 0.073(4) -0.029(4) -0.014(4) -0.012(4)
O4 0.103(6) 0.084(4) 0.035(3) -0.007(3) -0.025(4) -0.029(4)
O5 0.186(8) 0.043(3) 0.077(4) 0.015(4) -0.078(5) -0.032(4)
O6 0.093(6) 0.043(4) 0.056(4) 0.010(3) -0.004(4) 0.008(3)
O7 0.088(6) 0.107(5) 0.099(5) 0.040(4) -0.011(5) 0.022(5)
C1 0.048(6) 0.045(5) 0.037(5) 0.003(5) -0.010(4) -0.002(4)
C2 0.050(5) 0.044(5) 0.026(4) 0.003(4) -0.003(4) -0.007(4)
C3 0.055(6) 0.039(5) 0.042(5) 0.006(4) -0.002(4) -0.004(4)
C4 0.047(6) 0.046(5) 0.043(5) -0.013(4) 0.001(4) -0.005(4)
C5 0.045(5) 0.053(5) 0.037(5) -0.011(4) -0.012(4) -0.001(4)
C6 0.048(6) 0.088(7) 0.043(5) -0.002(6) 0.003(4) -0.015(5)
C7 0.079(7) 0.044(5) 0.044(5) 0.007(4) -0.022(5) -0.019(5)
C8 0.070(6) 0.055(5) 0.026(4) 0.005(4) -0.015(4) -0.005(5)
C9 0.130(11) 0.042(5) 0.046(6) -0.001(5) -0.047(7) -0.003(6)
C10 0.124(11) 0.080(7) 0.100(8) 0.045(7) -0.036(8) -0.039(7)
C11 0.089(9) 0.091(8) 0.075(7) 0.009(6) -0.012(7) 0.011(7)
C12 0.096(9) 0.054(6) 0.045(5) 0.007(5) 0.005(6) -0.013(6)
C13 0.087(9) 0.051(6) 0.046(5) 0.011(5) 0.004(6) 0.010(6)
C14 0.069(7) 0.060(6) 0.047(5) 0.013(5) 0.002(5) 0.012(5)
C15 0.079(8) 0.052(6) 0.066(6) 0.008(5) -0.012(6) -0.004(5)
C16 0.125(12) 0.072(8) 0.079(8) 0.004(6) -0.027(9) -0.021(7)
C17 0.149(16) 0.115(11) 0.152(13) 0.002(10) -0.063(13) -0.008(10)
C18 0.130(9) 0.090(7) 0.111(8) -0.008(6) -0.024(7) -0.004(7)
C19 0.126(8) 0.097(7) 0.075(6) -0.011(6) -0.002(6) -0.056(7)
C20 0.122(11) 0.100(10) 0.032(5) 0.002(6) -0.006(7) -0.069(9)
C21 0.158(9) 0.109(7) 0.083(7) -0.001(6) -0.005(7) -0.048(7)
C22 0.141(9) 0.117(8) 0.096(7) -0.033(7) 0.001(7) -0.050(7)
C23 0.143(9) 0.115(8) 0.104(8) -0.054(7) -0.020(7) -0.017(7)
C24 0.131(14) 0.131(12) 0.050(7) -0.049(8) 0.026(8) -0.097(12)
C25 0.132(9) 0.132(8) 0.127(8) -0.033(7) 0.009(7) -0.052(7)
C26 0.126(9) 0.161(9) 0.155(9) -0.026(8) 0.009(8) -0.014(8)
C27 0.124(14) 0.158(14) 0.115(11) -0.021(10) 0.007(11) -0.056(13)
C28 0.076(8) 0.099(8) 0.060(6) -0.014(6) -0.017(6) -0.005(6)
C29 0.128(13) 0.148(12) 0.106(11) -0.027(11) -0.034(9) -0.056(11)
C30 0.171(17) 0.151(14) 0.107(12) -0.056(12) -0.024(11) -0.082(13)
C31 0.228(17) 0.046(7) 0.076(8) -0.029(7) -0.006(9) -0.030(9)
C32 0.108(10) 0.072(6) 0.036(6) 0.001(5) 0.004(5) -0.008(6)
C33 0.29(3) 0.071(7) 0.140(17) -0.007(10) -0.033(15) -0.044(11)

loop_
_atom_type_symbol
_atom_type_description
_atom_type_scat_dispersion_real
_atom_type_scat_dispersion_imag
_atom_type_scat_source
C C 0.0033 0.0016 'International Tables Vol C Tables 4.2.6.8 and 6.1.1.4'
H H 0.0000 0.0000 'International Tables Vol C Tables 4.2.6.8 and 6.1.1.4'
Cd Cd -0.8075 1.2024 'International Tables Vol C Tables 4.2.6.8 and 6.1.1.4'
N N 0.0061 0.0033 'International Tables Vol C Tables 4.2.6.8 and 6.1.1.4'
O O 0.0106 0.0060 'International Tables Vol C Tables 4.2.6.8 and 6.1.1.4'

loop_
_geom_angle_atom_site_label_1
_geom_angle_atom_site_label_2
_geom_angle_atom_site_label_3
_geom_angle
_geom_angle_site_symmetry_1
_geom_angle_site_symmetry_3
O1 Cd1 O1 134.8(3) . 2_756
O1 Cd1 N3 132.8(2) . .
O1 Cd1 N3 87.0(2) 2_756 .
O1 Cd1 N3 87.0(2) . 2_756
O1 Cd1 N3 132.8(2) 2_756 2_756
N3 Cd1 N3 70.6(3) . 2_756
O1 Cd1 O6 102.7(2) . 6_566
O1 Cd1 O6 75.4(2) 2_756 6_566
N3 Cd1 O6 109.8(2) . 6_566
N3 Cd1 O6 74.3(2) 2_756 6_566
O1 Cd1 O6 75.4(2) . 5_766
O1 Cd1 O6 102.7(2) 2_756 5_766
N3 Cd1 O6 74.3(2) . 5_766
N3 Cd1 O6 109.8(2) 2_756 5_766
O6 Cd1 O6 175.2(2) 6_566 5_766
O6 Cd2 N1 97.8(2) 4_645 .
O6 Cd2 O2 81.0(2) 4_645 7_656
N1 Cd2 O2 85.4(3) . 7_656
O6 Cd2 O3 117.51(19) 4_645 .
N1 Cd2 O3 142.6(2) . .
O2 Cd2 O3 88.3(2) 7_656 .
O6 Cd2 N2 111.6(2) 4_645 .
N1 Cd2 N2 71.8(4) . .
O2 Cd2 N2 155.0(4) 7_656 .
O3 Cd2 N2 103.5(3) . .
O6 Cd2 O4 165.3(2) 4_645 .
N1 Cd2 O4 87.9(2) . .
O2 Cd2 O4 86.0(2) 7_656 .
O3 Cd2 O4 54.91(16) . .
N2 Cd2 O4 83.1(2) . .
O6 Cd2 O7 52.5(2) 4_645 4_645
N1 Cd2 O7 125.0(2) . 4_645
O2 Cd2 O7 124.4(2) 7_656 4_645
O3 Cd2 O7 88.4(2) . 4_645
N2 Cd2 O7 78.6(3) . 4_645
O4 Cd2 O7 133.4(2) . 4_645
C16 N1 C20 117.1(11) . .
C16 N1 Cd2 126.4(8) . .
C20 N1 Cd2 116.3(9) . .
C27 N2 C24 121.2(14) . .
C27 N2 Cd2 125.1(12) . .
C24 N2 Cd2 113.6(9) . .
C28 N3 C32 117.4(7) . .
C28 N3 Cd1 126.5(6) . .
C32 N3 Cd1 115.9(5) . .
C1 O1 Cd1 112.0(6) . .
C1 O2 Cd2 134.2(6) . 7_656
C6 O3 Cd2 92.3(5) . .
C6 O4 Cd2 89.2(5) . .
C7 O5 C9 123.1(5) . .
C13 O6 Cd2 98.5(6) . 4_655
C13 O6 Cd1 137.5(6) . 5_766
Cd2 O6 Cd1 112.4(2) 4_655 5_766
C13 O7 Cd2 82.8(6) . 4_655
H1W O8 H2W 122.9 . .
H3W O9 H4W 97.4 . .
O1 C1 O2 123.3(7) . .
O1 C1 C2 117.3(8) . .
O2 C1 C2 119.4(7) . .
C3 C2 C7 117.0(6) . .
C3 C2 C1 120.6(6) . .
C7 C2 C1 122.3(6) . .
C4 C3 C2 121.2(6) . .
C4 C3 H3 119.4 . .
C2 C3 H3 119.4 . .
C5 C4 C3 121.7(6) . .
C5 C4 H4 119.2 . .
C3 C4 H4 119.2 . .
C4 C5 C8 119.2(6) . .
C4 C5 C6 122.4(7) . .
C8 C5 C6 118.4(7) . .
O3 C6 O4 123.4(7) . .
O3 C6 C5 119.2(8) . .
O4 C6 C5 117.1(8) . .
C2 C7 O5 116.8(6) . .
C2 C7 C8 121.5(6) . .
O5 C7 C8 121.6(6) . .
C5 C8 C7 119.5(6) . .
C5 C8 H8 120.3 . .
C7 C8 H8 120.3 . .
C15 C9 C10 123.4(8) . .
C15 C9 O5 116.0(9) . .
C10 C9 O5 120.5(10) . .
C9 C10 C11 116.8(10) . .
C9 C10 H10 121.6 . .
C11 C10 H10 121.6 . .
C12 C11 C10 120.7(10) . .
C12 C11 H11 119.6 . .
C10 C11 H11 119.6 . .
C14 C12 C11 118.5(8) . .
C14 C12 C13 122.6(9) . .
C11 C12 C13 118.8(10) . .
O7 C13 O6 125.7(9) . .
O7 C13 C12 119.4(10) . .
O6 C13 C12 114.8(9) . .
O7 C13 Cd2 71.0(5) . 4_655
O6 C13 Cd2 55.0(4) . 4_655
C12 C13 Cd2 165.6(6) . 4_655
C12 C14 C15 122.6(9) . .
C12 C14 H14 118.7 . .
C15 C14 H14 118.7 . .
C9 C15 C14 117.8(9) . .
C9 C15 H15 121.1 . .
C14 C15 H15 121.1 . .
N1 C16 C17 128.1(13) . .
N1 C16 H16 115.9 . .
C17 C16 H16 115.9 . .
C18 C17 C16 109.3(15) . .
C18 C17 H17 125.3 . .
C16 C17 H17 125.3 . .
C19 C18 C17 126.2(15) . .
C19 C18 H18 116.9 . .
C17 C18 H18 116.9 . .
C18 C19 C20 117.8(15) . .
C18 C19 C21 121.3(16) . .
C20 C19 C21 120.7(15) . .
N1 C20 C19 121.3(14) . .
N1 C20 C24 119.9(12) . .
C19 C20 C24 118.8(14) . .
C22 C21 C19 113.9(13) . .
C22 C21 H21 123.1 . .
C19 C21 H21 123.1 . .
C21 C22 C23 138.5(17) . .
C21 C22 H22 110.7 . .
C23 C22 H22 110.7 . .
C22 C23 C25 147(2) . .
C22 C23 C24 106.3(17) . .
C25 C23 C24 107.1(15) . .
N2 C24 C20 118.1(12) . .
N2 C24 C23 120.3(16) . .
C20 C24 C23 121.6(16) . .
C26 C25 C23 134.1(19) . .
C26 C25 H25 113.0 . .
C23 C25 H25 113.0 . .
C25 C26 C27 117.5(18) . .
C25 C26 H26 121.2 . .
C27 C26 H26 121.2 . .
N2 C27 C26 119.8(15) . .
N2 C27 H27 120.1 . .
C26 C27 H27 120.1 . .
N3 C28 C29 126.0(10) . .
N3 C28 H28 117.0 . .
C29 C28 H28 117.0 . .
C30 C29 C28 117.1(12) . .
C30 C29 H29 121.4 . .
C28 C29 H29 121.4 . .
C29 C30 C31 122.8(13) . .
C29 C30 H30 118.6 . .
C31 C30 H30 118.6 . .
C30 C31 C32 115.7(10) . .
C30 C31 C33 128.6(11) . .
C32 C31 C33 115.7(12) . .
N3 C32 C32 118.7(5) . 2_756
N3 C32 C31 120.8(9) . .
C32 C32 C31 120.6(7) 2_756 .
C33 C33 C31 123.6(7) 2_756 .
C33 C33 H33 118.2 2_756 .
C31 C33 H33 118.2 . .

loop_
_geom_bond_atom_site_label_1
_geom_bond_atom_site_label_2
_geom_bond_distance
_geom_bond_site_symmetry_2
Cd1 O1 2.201(5) .
Cd1 O1 2.202(5) 2_756
Cd1 N3 2.373(6) .
Cd1 N3 2.373(6) 2_756
Cd1 O6 2.644(7) 6_566
Cd1 O6 2.644(7) 5_766
Cd2 O6 2.275(5) 4_645
Cd2 N1 2.314(7) .
Cd2 O2 2.350(6) 7_656
Cd2 O3 2.362(5) .
Cd2 N2 2.366(10) .
Cd2 O4 2.425(4) .
Cd2 O7 2.618(6) 4_645
N1 C16 1.300(13) .
N1 C20 1.331(13) .
N2 C27 1.306(16) .
N2 C24 1.384(14) .
N3 C28 1.317(9) .
N3 C32 1.364(9) .
O1 C1 1.218(9) .
O2 C1 1.229(9) .
O2 Cd2 2.350(6) 7_656
O3 C6 1.250(8) .
O4 C6 1.257(8) .
O5 C7 1.385(7) .
O5 C9 1.411(8) .
O6 C13 1.240(10) .
O6 Cd2 2.275(5) 4_655
O6 Cd1 2.644(7) 5_766
O7 C13 1.218(10) .
O7 Cd2 2.618(6) 4_655
O8 H1W 0.8499 .
O8 H2W 0.8550 .
O9 H3W 0.8499 .
O9 H4W 0.8485 .
C1 C2 1.510(8) .
C2 C3 1.388(8) .
C2 C7 1.388(8) .
C3 C4 1.376(8) .
C3 H3 0.9300 .
C4 C5 1.347(8) .
C4 H4 0.9300 .
C5 C8 1.390(8) .
C5 C6 1.507(9) .
C7 C8 1.392(8) .
C8 H8 0.9300 .
C9 C15 1.336(12) .
C9 C10 1.371(12) .
C10 C11 1.407(10) .
C10 H10 0.9300 .
C11 C12 1.374(12) .
C11 H11 0.9300 .
C12 C14 1.346(11) .
C12 C13 1.543(11) .
C13 Cd2 2.746(9) 4_655
C14 C15 1.377(9) .
C14 H14 0.9300 .
C15 H15 0.9300 .
C16 C17 1.441(13) .
C16 H16 0.9300 .
C17 C18 1.402(18) .
C17 H17 0.9300 .
C18 C19 1.298(16) .
C18 H18 0.9300 .
C19 C20 1.426(14) .
C19 C21 1.426(16) .
C20 C24 1.429(16) .
C21 C22 1.317(16) .
C21 H21 0.9300 .
C22 C23 1.350(14) .
C22 H22 0.9300 .
C23 C25 1.347(16) .
C23 C24 1.559(18) .
C25 C26 1.240(15) .
C25 H25 0.9300 .
C26 C27 1.432(18) .
C26 H26 0.9300 .
C27 H27 0.9300 .
C28 C29 1.352(12) .
C28 H28 0.9300 .
C29 C30 1.328(14) .
C29 H29 0.9300 .
C30 C31 1.396(15) .
C30 H30 0.9300 .
C31 C32 1.429(11) .
C31 C33 1.440(13) .
C32 C32 1.432(16) 2_756
C33 C33 1.29(2) 2_756
C33 H33 0.9300 .

loop_
_geom_hbond_atom_site_label_D
_geom_hbond_atom_site_label_H
_geom_hbond_atom_site_label_A
_geom_hbond_distance_DH
_geom_hbond_distance_HA
_geom_hbond_distance_DA
_geom_hbond_angle_DHA
_geom_hbond_site_symmetry_A
C16 H16 O2 0.93 2.56 3.184(12) 125.2 7_656
O9 H3W O3 0.85 1.92 2.771(13) 175.6 .
O8 H1W O4 0.85 2.13 2.975(11) 178.1 7_656
C16 H16 O2 0.93 2.56 3.184(12) 125.2 7_656
O9 H3W O3 0.85 1.92 2.771(13) 175.6 .
O8 H1W O4 0.85 2.13 2.975(11) 178.1 7_656
C16 H16 O2 0.93 2.56 3.184(12) 125.2 7_656
O9 H3W O3 0.85 1.92 2.771(13) 175.6 .
O8 H1W O4 0.85 2.13 2.975(11) 178.1 7_656
C16 H16 O2 0.93 2.56 3.184(12) 125.2 7_656
O9 H3W O3 0.85 1.92 2.771(13) 175.6 .
O8 H1W O4 0.85 2.13 2.975(11) 178.1 7_656
C16 H16 O2 0.93 2.56 3.184(12) 125.2 7_656
O9 H3W O3 0.85 1.92 2.771(13) 175.6 .
O8 H1W O4 0.85 2.13 2.975(11) 178.1 7_656
C16 H16 O2 0.93 2.56 3.184(12) 125.2 7_656
O9 H3W O3 0.85 1.92 2.771(13) 175.6 .
O8 H1W O4 0.85 2.13 2.975(11) 178.1 7_656
C16 H16 O2 0.93 2.56 3.184(12) 125.2 7_656
C16 H16 O2 0.93 2.56 3.184(12) 125.2 7_656
C16 H16 O2 0.93 2.56 3.184(12) 125.2 7_656
C16 H16 O2 0.93 2.56 3.184(12) 125.2 7_656
C16 H16 O2 0.93 2.56 3.184(12) 125.2 7_656
C16 H16 O2 0.93 2.56 3.184(12) 125.2 7_656
C16 H16 O2 0.93 2.56 3.184(12) 125.2 7_656
O8 H1W O4 0.85 2.13 2.975(11) 178.1 7_656
O9 H3W O3 0.85 1.92 2.771(13) 175.6 .
C16 H16 O2 0.93 2.56 3.184(12) 125.2 7_656
O8 H1W O4 0.85 2.13 2.975(11) 178.1 7_656
O9 H3W O3 0.85 1.92 2.771(13) 175.6 .
C16 H16 O2 0.93 2.56 3.184(12) 125.2 7_656
O8 H1W O4 0.85 2.13 2.975(11) 178.1 7_656
O9 H3W O3 0.85 1.92 2.771(13) 175.6 .
C16 H16 O2 0.93 2.56 3.184(12) 125.2 7_656
O8 H1W O4 0.85 2.13 2.975(11) 178.1 7_656
O9 H3W O3 0.85 1.92 2.771(13) 175.6 .
C16 H16 O2 0.93 2.56 3.184(12) 125.2 7_656
O8 H1W O4 0.85 2.13 2.975(11) 178.1 7_656
O9 H3W O3 0.85 1.92 2.771(13) 175.6 .
C16 H16 O2 0.93 2.56 3.184(12) 125.2 7_656

loop_
_geom_torsion_atom_site_label_1
_geom_torsion_atom_site_label_2
_geom_torsion_atom_site_label_3
_geom_torsion_atom_site_label_4
_geom_torsion
_geom_torsion_site_symmetry_1
_geom_torsion_site_symmetry_4
Cd1 O1 C1 O2 -12.7(11) . .
Cd1 O1 C1 C2 169.8(5) . .
Cd2 O2 C1 O1 102.0(9) 7_656 .
Cd2 O2 C1 C2 -80.6(10) 7_656 .
O1 C1 C2 C3 140.6(8) . .
O2 C1 C2 C3 -36.9(12) . .
O1 C1 C2 C7 -39.2(12) . .
O2 C1 C2 C7 143.2(8) . .
C7 C2 C3 C4 0.8(12) . .
C1 C2 C3 C4 -179.1(7) . .
C2 C3 C4 C5 -0.7(12) . .
C3 C4 C5 C8 0.1(12) . .
C3 C4 C5 C6 -178.1(8) . .
Cd2 O3 C6 O4 -4.5(10) . .
Cd2 O3 C6 C5 169.8(7) . .
Cd2 O4 C6 O3 4.3(10) . .
Cd2 O4 C6 C5 -170.0(7) . .
C4 C5 C6 O3 -6.7(13) . .
C8 C5 C6 O3 175.1(9) . .
C4 C5 C6 O4 167.9(8) . .
C8 C5 C6 O4 -10.3(12) . .
C3 C2 C7 O5 -179.6(8) . .
C1 C2 C7 O5 0.3(12) . .
C3 C2 C7 C8 -0.3(12) . .
C1 C2 C7 C8 179.5(8) . .
C9 O5 C7 C2 -164.1(9) . .
C9 O5 C7 C8 16.7(14) . .
C4 C5 C8 C7 0.3(12) . .
C6 C5 C8 C7 178.6(8) . .
C2 C7 C8 C5 -0.2(13) . .
O5 C7 C8 C5 179.0(8) . .
C7 O5 C9 C15 -129.9(9) . .
C7 O5 C9 C10 53.4(14) . .
C15 C9 C10 C11 0.3(15) . .
O5 C9 C10 C11 176.8(8) . .
C9 C10 C11 C12 -0.5(14) . .
C10 C11 C12 C14 -1.4(14) . .
C10 C11 C12 C13 -178.0(8) . .
Cd2 O7 C13 O6 -6.5(10) 4_655 .
Cd2 O7 C13 C12 169.1(8) 4_655 .
Cd2 O6 C13 O7 7.5(11) 4_655 .
Cd1 O6 C13 O7 -129.7(9) 5_766 .
Cd2 O6 C13 C12 -168.3(6) 4_655 .
Cd1 O6 C13 C12 54.5(11) 5_766 .
Cd1 O6 C13 Cd2 -137.2(8) 5_766 4_655
C14 C12 C13 O7 -177.5(9) . .
C11 C12 C13 O7 -1.0(13) . .
C14 C12 C13 O6 -1.4(13) . .
C11 C12 C13 O6 175.1(8) . .
C14 C12 C13 Cd2 -43(3) . 4_655
C11 C12 C13 Cd2 133(3) . 4_655
C11 C12 C14 C15 3.6(13) . .
C13 C12 C14 C15 -179.9(8) . .
C10 C9 C15 C14 1.7(14) . .
O5 C9 C15 C14 -174.9(7) . .
C12 C14 C15 C9 -3.8(13) . .
C20 N1 C16 C17 -1.1(15) . .
Cd2 N1 C16 C17 173.5(7) . .
N1 C16 C17 C18 -0.6(16) . .
C16 C17 C18 C19 4.4(18) . .
C17 C18 C19 C20 -6.0(19) . .
C17 C18 C19 C21 179.4(10) . .
C16 N1 C20 C19 -0.4(13) . .
Cd2 N1 C20 C19 -175.6(6) . .
C16 N1 C20 C24 179.2(8) . .
Cd2 N1 C20 C24 4.1(11) . .
C18 C19 C20 N1 3.8(15) . .
C21 C19 C20 N1 178.4(9) . .
C18 C19 C20 C24 -175.9(10) . .
C21 C19 C20 C24 -1.3(14) . .
C18 C19 C21 C22 178.5(11) . .
C20 C19 C21 C22 4.1(15) . .
C19 C21 C22 C23 -5(2) . .
C21 C22 C23 C25 -175.9(16) . .
C21 C22 C23 C24 3(2) . .
C27 N2 C24 C20 180.0(10) . .
Cd2 N2 C24 C20 -4.8(10) . .
C27 N2 C24 C23 1.8(14) . .
Cd2 N2 C24 C23 177.0(6) . .
N1 C20 C24 N2 0.6(13) . .
C19 C20 C24 N2 -179.7(7) . .
N1 C20 C24 C23 178.7(7) . .
C19 C20 C24 C23 -1.6(14) . .
C22 C23 C24 N2 179.4(8) . .
C25 C23 C24 N2 -1.5(13) . .
C22 C23 C24 C20 1.3(13) . .
C25 C23 C24 C20 -179.6(9) . .
C22 C23 C25 C26 178.9(16) . .
C24 C23 C25 C26 0(2) . .
C23 C25 C26 C27 0(2) . .
C24 N2 C27 C26 -0.9(18) . .
Cd2 N2 C27 C26 -175.6(8) . .
C25 C26 C27 N2 0(2) . .
C32 N3 C28 C29 -0.9(17) . .
Cd1 N3 C28 C29 174.4(10) . .
N3 C28 C29 C30 -1(2) . .
C28 C29 C30 C31 4(3) . .
C29 C30 C31 C32 -5(2) . .
C29 C30 C31 C33 175.4(19) . .
C28 N3 C32 C32 179.3(10) . 2_756
Cd1 N3 C32 C32 3.5(14) . 2_756
C28 N3 C32 C31 -0.2(15) . .
Cd1 N3 C32 C31 -176.0(8) . .
C30 C31 C32 N3 3.0(17) . .
C33 C31 C32 N3 -177.4(13) . .
C30 C31 C32 C32 -176.5(13) . 2_756
C33 C31 C32 C32 3(2) . 2_756
C30 C31 C33 C33 -178(2) . 2_756
C32 C31 C33 C33 2(4) . 2_756

loop_
_platon_squeeze_void_nr
_platon_squeeze_void_average_x
_platon_squeeze_void_average_y
_platon_squeeze_void_average_z
_platon_squeeze_void_volume
_platon_squeeze_void_count_electrons
_platon_squeeze_void_content
1 0.000 0.000 0.006 462 77 ' '
2 0.500 0.500 0.244 462 77 ' '
